data_7032045
loop_
_publ_author_name
'Yang, Jin'
'Li, Pinhua'
'Zhang, Yicheng'
'Wang, Lei'

_publ_section_title
;
 A new library of arsine, stibine-stabilized N-heterocyclic carbene
 palladium complexes: synthesis, structures and activities in C-C and C-N
 coupling reactions.
;
_journal_issue 37
_journal_name_full 'Dalton transactions (Cambridge, England : 2003)'
_journal_page_first 14114
_journal_page_last 14122
_journal_paper_doi 10.1039/c4dt01773k
_journal_volume 43
_journal_year 2014
_chemical_formula_moiety 'C45 H53 Cl2 N2 Pd Sb'
_chemical_formula_sum 'C45 H53 Cl2 N2 Pd Sb'
_chemical_formula_weight 920.94
_chemical_name_systematic
; 
 ? 
;
_space_group_IT_number 170
_symmetry_cell_setting hexagonal
_symmetry_space_group_name_Hall 'P 65'
_symmetry_space_group_name_H-M 'P 65'
_atom_sites_solution_hydrogens geom
_atom_sites_solution_primary direct
_atom_sites_solution_secondary difmap
_audit_creation_method SHELXL-97
_cell_angle_alpha 90.00
_cell_angle_beta 90.00
_cell_angle_gamma 120.00
_cell_formula_units_Z 6
_cell_length_a 25.982(5)
_cell_length_b 25.982(5)
_cell_length_c 12.486(2)
_cell_measurement_reflns_used 9874
_cell_measurement_temperature 296(2)
_cell_measurement_theta_max 26.8868
_cell_measurement_theta_min 2.2624
_cell_volume 7300(2)
_computing_cell_refinement 'Bruker SMART'
_computing_data_collection 'Bruker SMART APEX II'
_computing_data_reduction 'Bruker SAINT'
_computing_molecular_graphics 'Bruker SHELXTL'
_computing_publication_material 'Bruker SHELXTL'
_computing_structure_refinement 'SHELXL-97 (Sheldrick, 2008)'
_computing_structure_solution 'SHELXS-97 (Sheldrick, 2008)'
_diffrn_ambient_temperature 296(2)
_diffrn_measured_fraction_theta_full 0.995
_diffrn_measured_fraction_theta_max 0.995
_diffrn_measurement_device_type 'Bruker APEX II area detector'
_diffrn_measurement_method '\w scans'
_diffrn_radiation_monochromator graphite
_diffrn_radiation_source 'fine-focus sealed tube'
_diffrn_radiation_type MoK\a
_diffrn_radiation_wavelength 0.71073
_diffrn_reflns_av_R_equivalents 0.0312
_diffrn_reflns_av_sigmaI/netI 0.0307
_diffrn_reflns_limit_h_max 30
_diffrn_reflns_limit_h_min -28
_diffrn_reflns_limit_k_max 23
_diffrn_reflns_limit_k_min -30
_diffrn_reflns_limit_l_max 14
_diffrn_reflns_limit_l_min -14
_diffrn_reflns_number 36826
_diffrn_reflns_theta_full 25.00
_diffrn_reflns_theta_max 25.00
_diffrn_reflns_theta_min 2.39
_exptl_absorpt_coefficient_mu 1.062
_exptl_absorpt_correction_T_max 0.8400
_exptl_absorpt_correction_T_min 0.7846
_exptl_absorpt_correction_type multi-scan
_exptl_absorpt_process_details SADABS
_exptl_crystal_colour yellow
_exptl_crystal_density_diffrn 1.257
_exptl_crystal_density_method 'not measured'
_exptl_crystal_description block
_exptl_crystal_F_000 2808
_exptl_crystal_size_max 0.24
_exptl_crystal_size_mid 0.22
_exptl_crystal_size_min 0.17
_refine_diff_density_max 0.531
_refine_diff_density_min -0.519
_refine_diff_density_rms 0.083
_refine_ls_abs_structure_details 'Flack H D (1983), Acta Cryst. A39, 876-881'
_refine_ls_abs_structure_Flack 0.00(3)
_refine_ls_extinction_method none
_refine_ls_goodness_of_fit_ref 1.111
_refine_ls_hydrogen_treatment constr
_refine_ls_matrix_type full
_refine_ls_number_parameters 457
_refine_ls_number_reflns 8505
_refine_ls_number_restraints 24
_refine_ls_restrained_S_all 1.120
_refine_ls_R_factor_all 0.0454
_refine_ls_R_factor_gt 0.0397
_refine_ls_shift/su_max 0.001
_refine_ls_shift/su_mean 0.000
_refine_ls_structure_factor_coef Fsqd
_refine_ls_weighting_details 'calc w=1/[\s^2^(Fo^2^)+(0.0428P)^2^+13.2917P] where P=(Fo^2^+2Fc^2^)/3'
_refine_ls_weighting_scheme calc
_refine_ls_wR_factor_gt 0.0988
_refine_ls_wR_factor_ref 0.1028
_reflns_number_gt 7827
_reflns_number_total 8505
_reflns_threshold_expression >2sigma(I)
_cod_data_source_file c4dt01773k2.cif
_cod_data_source_block 2d
_cod_depositor_comments
;
The following automatic conversions were performed:

'_exptl_absorpt_correction_type' value 'Multi-scan' changed to
'multi-scan' according to
/usr/data/users/saulius/crontab/automatic-downloads/rss-feeds/RSC/lib/dictionaries/cif_core.dic
dictionary named 'cif_core.dic' version 2.4.2 from 2011-04-26.

Automatic conversion script
Id: cif_fix_values 2281 2013-09-26 08:29:07Z andrius 

 Adding full bibliography for 7032038--7032045.cif.
;
_cod_original_cell_volume 7299(2)
_cod_original_sg_symbol_Hall P_65
_cod_original_sg_symbol_H-M P_65
_cod_database_code 7032045

loop_
_symmetry_equiv_pos_as_xyz
'x, y, z'
'-y, x-y, z+2/3'
'-x+y, -x, z+1/3'
'-x, -y, z+1/2'
'y, -x+y, z+1/6'
'x-y, x, z+5/6'

loop_
_atom_site_label
_atom_site_type_symbol
_atom_site_fract_x
_atom_site_fract_y
_atom_site_fract_z
_atom_site_U_iso_or_equiv
_atom_site_adp_type
_atom_site_occupancy
_atom_site_symmetry_multiplicity
_atom_site_calc_flag
_atom_site_refinement_flags
Pd1 Pd 0.329785(18) 0.433167(19) 0.99033(4) 0.03594(11) Uani 1 1 d .
Cl1 Cl 0.27748(8) 0.47746(8) 1.04667(15) 0.0550(4) Uani 1 1 d .
Cl2 Cl 0.37726(9) 0.38330(8) 0.93462(15) 0.0569(4) Uani 1 1 d .
N1 N 0.4166(2) 0.5211(2) 0.8355(4) 0.0398(11) Uani 1 1 d .
N2 N 0.3278(2) 0.4764(2) 0.7697(4) 0.0423(12) Uani 1 1 d .
Sb1 Sb 0.283795(17) 0.361155(18) 1.15030(3) 0.04111(11) Uani 1 1 d .
C1 C 0.3604(3) 0.4830(3) 0.8562(4) 0.0353(13) Uani 1 1 d .
C2 C 0.4262(3) 0.5430(4) 0.7239(6) 0.0576(18) Uani 1 1 d .
H2A H 0.4521 0.5324 0.6857 0.069 Uiso 1 1 calc R
H2B H 0.4431 0.5857 0.7213 0.069 Uiso 1 1 calc R
C3 C 0.3636(3) 0.5109(4) 0.6780(5) 0.0573(18) Uani 1 1 d .
H3A H 0.3517 0.5389 0.6535 0.069 Uiso 1 1 calc R
H3B H 0.3605 0.4852 0.6190 0.069 Uiso 1 1 calc R
C4 C 0.4623(3) 0.5481(3) 0.9158(5) 0.0419(14) Uani 1 1 d .
C5 C 0.4624(3) 0.5905(3) 0.9855(7) 0.0590(17) Uani 1 1 d .
C6 C 0.5079(4) 0.6146(4) 1.0595(7) 0.082(3) Uani 1 1 d .
H6 H 0.5081 0.6420 1.1078 0.098 Uiso 1 1 calc R
C7 C 0.5515(5) 0.6020(5) 1.0674(9) 0.098(3) Uani 1 1 d .
H7 H 0.5797 0.6184 1.1216 0.118 Uiso 1 1 calc R
C8 C 0.5534(3) 0.5645(5) 0.9939(9) 0.084(3) Uani 1 1 d .
H8 H 0.5854 0.5579 0.9955 0.101 Uiso 1 1 calc R
C9 C 0.5085(3) 0.5344(3) 0.9139(7) 0.062(2) Uani 1 1 d .
C10 C 0.4152(4) 0.6088(3) 0.9793(7) 0.0639(18) Uani 1 1 d U
H10 H 0.3791 0.5756 0.9486 0.077 Uiso 1 1 calc R
C11 C 0.3990(5) 0.6241(5) 1.0880(8) 0.093(3) Uani 1 1 d U
H11A H 0.3882 0.5918 1.1368 0.139 Uiso 1 1 calc R
H11B H 0.3661 0.6308 1.0794 0.139 Uiso 1 1 calc R
H11C H 0.4326 0.6594 1.1158 0.139 Uiso 1 1 calc R
C12 C 0.4372(5) 0.6625(4) 0.9025(9) 0.091(3) Uani 1 1 d .
H12A H 0.4706 0.6965 0.9340 0.136 Uiso 1 1 calc R
H12B H 0.4058 0.6710 0.8902 0.136 Uiso 1 1 calc R
H12C H 0.4490 0.6532 0.8357 0.136 Uiso 1 1 calc R
C13 C 0.5129(3) 0.4936(3) 0.8360(9) 0.069(2) Uani 1 1 d .
H13 H 0.4736 0.4702 0.8032 0.083 Uiso 1 1 calc R
C14 C 0.5571(4) 0.5295(4) 0.7436(10) 0.087(3) Uani 1 1 d .
H14A H 0.5466 0.5571 0.7140 0.130 Uiso 1 1 calc R
H14B H 0.5549 0.5026 0.6887 0.130 Uiso 1 1 calc R
H14C H 0.5968 0.5508 0.7715 0.130 Uiso 1 1 calc R
C15 C 0.5277(4) 0.4496(5) 0.8874(12) 0.109(4) Uani 1 1 d .
H15A H 0.5687 0.4699 0.9087 0.164 Uiso 1 1 calc R
H15B H 0.5208 0.4190 0.8369 0.164 Uiso 1 1 calc R
H15C H 0.5030 0.4322 0.9492 0.164 Uiso 1 1 calc R
C16 C 0.2634(3) 0.4405(3) 0.7607(5) 0.0438(14) Uani 1 1 d .
C17 C 0.2298(3) 0.4702(3) 0.7732(5) 0.0486(16) Uani 1 1 d .
C18 C 0.1695(3) 0.4358(4) 0.7616(6) 0.064(2) Uani 1 1 d .
H18 H 0.1462 0.4536 0.7684 0.077 Uiso 1 1 calc R
C19 C 0.1414(3) 0.3748(5) 0.7400(7) 0.076(3) Uani 1 1 d .
H19 H 0.1003 0.3524 0.7336 0.092 Uiso 1 1 calc R
C20 C 0.1755(3) 0.3487(4) 0.7284(7) 0.067(2) Uani 1 1 d .
H20 H 0.1569 0.3082 0.7138 0.080 Uiso 1 1 calc R
C21 C 0.2381(3) 0.3810(3) 0.7378(5) 0.0521(17) Uani 1 1 d .
C22 C 0.2582(3) 0.5360(3) 0.7906(6) 0.0581(19) Uani 1 1 d .
H22 H 0.2993 0.5507 0.8131 0.070 Uiso 1 1 calc R
C23 C 0.2595(4) 0.5681(4) 0.6866(8) 0.082(3) Uani 1 1 d .
H23A H 0.2865 0.5659 0.6368 0.123 Uiso 1 1 calc R
H23B H 0.2724 0.6090 0.7019 0.123 Uiso 1 1 calc R
H23C H 0.2204 0.5495 0.6560 0.123 Uiso 1 1 calc R
C24 C 0.2265(5) 0.5513(5) 0.8802(7) 0.083(3) Uani 1 1 d .
H24A H 0.1848 0.5327 0.8647 0.124 Uiso 1 1 calc R
H24B H 0.2431 0.5936 0.8835 0.124 Uiso 1 1 calc R
H24C H 0.2322 0.5372 0.9478 0.124 Uiso 1 1 calc R
C25 C 0.2734(4) 0.3501(4) 0.7180(7) 0.060(2) Uani 1 1 d .
H25 H 0.3136 0.3763 0.7455 0.072 Uiso 1 1 calc R
C26 C 0.2489(5) 0.2913(4) 0.7767(9) 0.099(3) Uani 1 1 d .
H26A H 0.2392 0.2958 0.8490 0.149 Uiso 1 1 calc R
H26B H 0.2782 0.2791 0.7772 0.149 Uiso 1 1 calc R
H26C H 0.2137 0.2617 0.7410 0.149 Uiso 1 1 calc R
C27 C 0.2790(5) 0.3426(5) 0.5977(8) 0.089(3) Uani 1 1 d .
H27A H 0.2403 0.3178 0.5676 0.134 Uiso 1 1 calc R
H27B H 0.3029 0.3244 0.5864 0.134 Uiso 1 1 calc R
H27C H 0.2975 0.3808 0.5635 0.134 Uiso 1 1 calc R
C28 C 0.2548(3) 0.3906(4) 1.2856(5) 0.0510(18) Uani 1 1 d .
C29 C 0.2888(4) 0.4481(4) 1.3218(7) 0.069(2) Uani 1 1 d .
H29 H 0.3241 0.4742 1.2871 0.082 Uiso 1 1 calc R
C30 C 0.2705(6) 0.4665(6) 1.4092(7) 0.088(3) Uani 1 1 d .
H30 H 0.2939 0.5055 1.4328 0.106 Uiso 1 1 calc R
C31 C 0.2200(6) 0.4304(7) 1.4622(7) 0.100(4) Uani 1 1 d .
H31 H 0.2087 0.4447 1.5207 0.120 Uiso 1 1 calc R
C32 C 0.1849(5) 0.3722(6) 1.4296(7) 0.088(3) Uani 1 1 d .
H32 H 0.1502 0.3470 1.4665 0.105 Uiso 1 1 calc R
C33 C 0.2022(4) 0.3512(5) 1.3393(7) 0.077(3) Uani 1 1 d .
H33 H 0.1791 0.3121 1.3163 0.093 Uiso 1 1 calc R
C34 C 0.3262(3) 0.3190(3) 1.2282(5) 0.0454(15) Uani 1 1 d .
C35 C 0.3164(4) 0.3051(4) 1.3342(6) 0.075(2) Uani 1 1 d .
H35 H 0.2888 0.3108 1.3721 0.090 Uiso 1 1 calc R
C36 C 0.3488(5) 0.2819(5) 1.3853(7) 0.090(3) Uani 1 1 d .
H36 H 0.3437 0.2737 1.4583 0.108 Uiso 1 1 calc R
C37 C 0.3872(4) 0.2715(4) 1.3297(9) 0.078(2) Uani 1 1 d .
H37 H 0.4079 0.2558 1.3646 0.094 Uiso 1 1 calc R
C38 C 0.3960(4) 0.2838(4) 1.2227(8) 0.078(3) Uani 1 1 d .
H38 H 0.4227 0.2768 1.1848 0.094 Uiso 1 1 calc R
C39 C 0.3650(4) 0.3067(4) 1.1716(7) 0.074(3) Uani 1 1 d .
H39 H 0.3700 0.3141 1.0984 0.089 Uiso 1 1 calc R
C40 C 0.2022(2) 0.2888(3) 1.1025(5) 0.070(2) Uani 1 1 d GU
C41 C 0.1812(4) 0.2319(3) 1.1430(7) 0.142(4) Uani 1 1 d GU
H41 H 0.2031 0.2251 1.1941 0.171 Uiso 1 1 calc R
C42 C 0.1274(4) 0.1852(3) 1.1070(10) 0.164(5) Uani 1 1 d GU
H42 H 0.1133 0.1471 1.1340 0.196 Uiso 1 1 calc R
C43 C 0.0946(3) 0.1954(3) 1.0305(9) 0.178(7) Uani 1 1 d GU
H43 H 0.0586 0.1641 1.0064 0.213 Uiso 1 1 calc R
C44 C 0.1156(3) 0.2523(4) 0.9900(7) 0.132(5) Uani 1 1 d GU
H44 H 0.0937 0.2591 0.9389 0.158 Uiso 1 1 calc R
C45 C 0.1694(3) 0.2990(3) 1.0261(6) 0.089(3) Uani 1 1 d GU
H45 H 0.1835 0.3371 0.9990 0.106 Uiso 1 1 calc R

loop_
_atom_site_aniso_label
_atom_site_aniso_U_11
_atom_site_aniso_U_22
_atom_site_aniso_U_33
_atom_site_aniso_U_23
_atom_site_aniso_U_13
_atom_site_aniso_U_12
Pd1 0.0386(2) 0.0442(2) 0.0294(2) 0.0049(2) 0.0018(2) 0.02402(19)
Cl1 0.0633(10) 0.0714(11) 0.0513(10) 0.0141(8) 0.0135(8) 0.0493(10)
Cl2 0.0742(11) 0.0663(11) 0.0510(9) 0.0161(8) 0.0177(9) 0.0509(10)
N1 0.043(3) 0.042(3) 0.032(3) 0.009(2) -0.001(2) 0.020(2)
N2 0.041(3) 0.057(3) 0.036(3) 0.005(2) 0.000(2) 0.030(3)
Sb1 0.0459(2) 0.0488(2) 0.0351(2) 0.00806(19) 0.00510(19) 0.02841(19)
C1 0.043(3) 0.046(3) 0.029(3) 0.002(2) 0.003(2) 0.032(3)
C2 0.058(4) 0.070(5) 0.045(4) 0.018(4) 0.010(3) 0.033(4)
C3 0.064(4) 0.082(5) 0.027(3) 0.013(3) 0.004(3) 0.037(4)
C4 0.036(3) 0.041(3) 0.041(4) 0.009(3) -0.004(3) 0.014(3)
C5 0.056(4) 0.053(4) 0.051(4) 0.003(4) 0.001(4) 0.015(3)
C6 0.080(6) 0.087(6) 0.060(5) -0.014(5) -0.021(5) 0.028(5)
C7 0.085(7) 0.105(8) 0.091(8) -0.014(6) -0.042(6) 0.037(6)
C8 0.040(4) 0.115(7) 0.092(7) 0.014(7) -0.017(5) 0.035(4)
C9 0.039(4) 0.058(4) 0.084(6) 0.019(4) -0.005(4) 0.020(3)
C10 0.074(5) 0.056(4) 0.057(4) -0.012(4) -0.001(4) 0.029(4)
C11 0.103(7) 0.089(7) 0.078(6) -0.026(5) 0.014(5) 0.042(6)
C12 0.109(8) 0.074(6) 0.100(8) 0.006(6) 0.007(6) 0.053(6)
C13 0.050(4) 0.054(4) 0.110(7) 0.030(5) 0.008(4) 0.030(3)
C14 0.051(5) 0.074(6) 0.128(9) 0.025(6) 0.028(5) 0.025(4)
C15 0.071(6) 0.087(7) 0.183(13) 0.035(7) 0.000(7) 0.049(6)
C16 0.044(3) 0.065(4) 0.029(3) 0.000(3) -0.001(3) 0.032(3)
C17 0.049(4) 0.088(5) 0.022(3) 0.005(3) -0.002(3) 0.044(4)
C18 0.047(4) 0.103(7) 0.048(4) -0.006(4) -0.004(3) 0.042(4)
C19 0.041(4) 0.125(8) 0.058(5) -0.012(5) -0.010(4) 0.037(5)
C20 0.052(4) 0.081(5) 0.063(5) -0.017(4) -0.002(4) 0.030(4)
C21 0.046(4) 0.073(5) 0.038(4) -0.007(3) -0.003(3) 0.030(4)
C22 0.063(4) 0.074(5) 0.055(5) -0.006(4) -0.006(3) 0.048(4)
C23 0.091(6) 0.095(6) 0.079(7) 0.008(5) -0.010(5) 0.061(6)
C24 0.107(7) 0.112(7) 0.073(6) -0.012(5) 0.003(5) 0.088(7)
C25 0.057(4) 0.071(5) 0.058(5) -0.007(4) -0.008(4) 0.036(4)
C26 0.124(9) 0.078(6) 0.111(9) 0.002(6) -0.003(7) 0.062(6)
C27 0.105(8) 0.124(8) 0.072(6) -0.024(6) 0.002(5) 0.081(7)
C28 0.060(4) 0.081(5) 0.042(4) 0.016(3) 0.009(3) 0.058(4)
C29 0.103(6) 0.088(6) 0.049(4) -0.008(5) -0.006(5) 0.074(5)
C30 0.139(9) 0.138(9) 0.050(5) -0.005(6) -0.003(6) 0.116(8)
C31 0.165(11) 0.172(12) 0.046(5) -0.004(6) 0.006(6) 0.147(11)
C32 0.088(7) 0.159(11) 0.045(5) 0.028(6) 0.024(5) 0.084(8)
C33 0.068(5) 0.128(8) 0.053(5) 0.020(5) 0.017(4) 0.062(5)
C34 0.054(4) 0.047(4) 0.043(4) 0.006(3) -0.003(3) 0.031(3)
C35 0.115(7) 0.112(7) 0.042(4) 0.012(4) 0.015(5) 0.089(6)
C36 0.160(10) 0.121(8) 0.041(5) 0.011(5) -0.002(5) 0.109(8)
C37 0.080(5) 0.078(5) 0.093(7) 0.011(5) -0.021(5) 0.053(5)
C38 0.084(6) 0.090(6) 0.092(7) 0.036(5) 0.035(5) 0.066(5)
C39 0.093(6) 0.109(6) 0.055(5) 0.042(5) 0.033(4) 0.076(5)
C40 0.046(4) 0.077(4) 0.080(6) -0.018(4) -0.009(4) 0.027(4)
C41 0.134(7) 0.112(5) 0.171(9) 0.032(6) -0.037(7) 0.054(5)
C42 0.145(8) 0.118(8) 0.208(10) 0.014(7) -0.043(7) 0.051(5)
C43 0.152(9) 0.167(10) 0.201(11) -0.009(8) -0.059(7) 0.070(8)
C44 0.070(6) 0.163(11) 0.138(11) 0.001(10) -0.038(7) 0.039(6)
C45 0.074(5) 0.100(7) 0.097(8) -0.004(5) -0.012(5) 0.047(5)

loop_
_atom_type_symbol
_atom_type_description
_atom_type_scat_dispersion_real
_atom_type_scat_dispersion_imag
_atom_type_scat_source
C C 0.0033 0.0016 'International Tables Vol C Tables 4.2.6.8 and 6.1.1.4'
H H 0.0000 0.0000 'International Tables Vol C Tables 4.2.6.8 and 6.1.1.4'
N N 0.0061 0.0033 'International Tables Vol C Tables 4.2.6.8 and 6.1.1.4'
Cl Cl 0.1484 0.1585 'International Tables Vol C Tables 4.2.6.8 and 6.1.1.4'
Pd Pd -0.9988 1.0072 'International Tables Vol C Tables 4.2.6.8 and 6.1.1.4'
Sb Sb -0.5866 1.5461 'International Tables Vol C Tables 4.2.6.8 and 6.1.1.4'

loop_
_geom_angle_atom_site_label_1
_geom_angle_atom_site_label_2
_geom_angle_atom_site_label_3
_geom_angle
C1 Pd1 Cl1 94.30(16)
C1 Pd1 Cl2 87.72(16)
Cl1 Pd1 Cl2 176.60(7)
C1 Pd1 Sb1 174.54(18)
Cl1 Pd1 Sb1 87.17(5)
Cl2 Pd1 Sb1 90.57(5)
C1 N1 C4 124.3(5)
C1 N1 C2 112.7(5)
C4 N1 C2 122.0(5)
C1 N2 C16 126.8(5)
C1 N2 C3 112.8(5)
C16 N2 C3 120.4(5)
C40 Sb1 C34 102.7(3)
C40 Sb1 C28 99.6(3)
C34 Sb1 C28 100.8(2)
C40 Sb1 Pd1 108.86(19)
C34 Sb1 Pd1 123.52(18)
C28 Sb1 Pd1 117.97(19)
N1 C1 N2 109.4(5)
N1 C1 Pd1 125.3(4)
N2 C1 Pd1 124.7(4)
N1 C2 C3 102.4(5)
N2 C3 C2 102.7(5)
C5 C4 C9 122.7(6)
C5 C4 N1 119.3(6)
C9 C4 N1 117.7(6)
C6 C5 C4 116.0(7)
C6 C5 C10 122.1(8)
C4 C5 C10 121.9(7)
C7 C6 C5 125.3(10)
C6 C7 C8 117.9(9)
C7 C8 C9 123.4(8)
C4 C9 C8 114.5(8)
C4 C9 C13 124.8(7)
C8 C9 C13 120.8(7)
C5 C10 C11 113.9(8)
C5 C10 C12 108.7(7)
C11 C10 C12 109.9(7)
C9 C13 C15 113.6(9)
C9 C13 C14 110.6(7)
C15 C13 C14 112.0(8)
C21 C16 C17 123.4(6)
C21 C16 N2 119.1(6)
C17 C16 N2 117.5(6)
C18 C17 C16 116.3(7)
C18 C17 C22 120.6(7)
C16 C17 C22 122.9(6)
C17 C18 C19 122.4(7)
C20 C19 C18 118.9(7)
C19 C20 C21 122.4(8)
C16 C21 C20 116.5(7)
C16 C21 C25 123.8(6)
C20 C21 C25 119.7(7)
C17 C22 C23 111.2(6)
C17 C22 C24 112.0(7)
C23 C22 C24 109.9(7)
C21 C25 C26 113.3(7)
C21 C25 C27 110.5(7)
C26 C25 C27 111.3(9)
C29 C28 C33 119.8(7)
C29 C28 Sb1 119.8(6)
C33 C28 Sb1 120.3(6)
C30 C29 C28 119.6(10)
C31 C30 C29 122.4(11)
C30 C31 C32 119.9(9)
C31 C32 C33 119.6(9)
C28 C33 C32 118.6(10)
C35 C34 C39 119.6(6)
C35 C34 Sb1 120.1(5)
C39 C34 Sb1 120.3(5)
C34 C35 C36 118.7(7)
C37 C36 C35 120.8(8)
C36 C37 C38 120.6(7)
C37 C38 C39 119.3(8)
C38 C39 C34 120.8(7)
C41 C40 C45 120.0
C41 C40 Sb1 122.2(4)
C45 C40 Sb1 117.8(4)
C42 C41 C40 120.0
C41 C42 C43 120.0
C44 C43 C42 120.0
C43 C44 C45 120.0
C44 C45 C40 120.0

loop_
_geom_bond_atom_site_label_1
_geom_bond_atom_site_label_2
_geom_bond_distance
Pd1 C1 2.021(6)
Pd1 Cl1 2.2869(17)
Pd1 Cl2 2.2982(17)
Pd1 Sb1 2.5849(7)
N1 C1 1.317(8)
N1 C4 1.441(8)
N1 C2 1.478(8)
N2 C1 1.329(7)
N2 C16 1.457(8)
N2 C3 1.465(8)
Sb1 C34 2.139(6)
Sb1 C28 2.141(7)
C2 C3 1.521(10)
C4 C5 1.403(10)
C4 C9 1.410(10)
C5 C6 1.379(11)
C5 C10 1.524(11)
C6 C7 1.331(14)
C7 C8 1.359(15)
C8 C9 1.434(12)
C9 C13 1.486(13)
C10 C11 1.530(12)
C10 C12 1.548(12)
C13 C15 1.517(11)
C13 C14 1.565(12)
C16 C21 1.376(10)
C16 C17 1.433(9)
C17 C18 1.369(10)
C17 C22 1.500(10)
C18 C19 1.402(13)
C19 C20 1.365(12)
C20 C21 1.412(10)
C21 C25 1.510(10)
C22 C23 1.534(11)
C22 C24 1.554(10)
C25 C26 1.519(13)
C25 C27 1.532(11)
C28 C29 1.377(11)
C28 C33 1.403(11)
C29 C30 1.369(12)
C30 C31 1.346(16)
C31 C32 1.380(16)
C32 C33 1.419(13)
C34 C35 1.362(10)
C34 C39 1.393(10)
C35 C36 1.410(11)
C36 C37 1.349(13)
C37 C38 1.367(13)
C38 C39 1.373(11)
C40 C41 1.3900
C40 C45 1.3900
C40 Sb1 2.098(5)
C41 C42 1.3900
C42 C43 1.3900
C43 C44 1.3900
C44 C45 1.3900
